data_7046882
loop_
_publ_author_name
'Yu, You-Zhu'
'Hu, Yue-Qiao'
'Guo, Yu-Hua'
'Niu, Yong-Sheng'
'Yang, Li-Guo'
'Song, Hai-Xiang'
'Shen, Yan-Hong'
'Zheng, Xiao-Ming'
'Hou, Shao-Gang'
'Feng, Guo-Dong'

_publ_section_title
;
 Syntheses, crystal-solution structures and magnetic properties of a
 series of decanuclear heterometallic [LnCoCo] (Ln = Eu, Gd, Tb, Dy)
 clusters.
;
_journal_issue 30
_journal_name_full 'Dalton transactions (Cambridge, England : 2003)'
_journal_page_first 10124
_journal_page_last 10129
_journal_paper_doi 10.1039/c8dt01252k
_journal_volume 47
_journal_year 2018
_chemical_formula_sum 'C42 H110 Cl4 Co8 Eu2 N8 O34'
_chemical_formula_weight 2188.53
_chemical_name_common Co8Eu2
_space_group_crystal_system triclinic
_space_group_IT_number 2
_space_group_name_Hall '-P 1'
_space_group_name_H-M_alt 'P -1'
_symmetry_space_group_name_Hall '-P 1'
_symmetry_space_group_name_H-M 'P -1'
_atom_sites_solution_hydrogens mixed
_audit_creation_method SHELXL-2014/7
_audit_update_record
;
2018-06-21 deposited with the CCDC.
2018-06-27 downloaded from the CCDC.
;
_cell_angle_alpha 72.037(4)
_cell_angle_beta 67.296(4)
_cell_angle_gamma 66.086(4)
_cell_formula_units_Z 1
_cell_length_a 11.6459(13)
_cell_length_b 13.2464(14)
_cell_length_c 14.6900(15)
_cell_measurement_reflns_used 7685
_cell_measurement_temperature 296(2)
_cell_measurement_theta_max 27.59
_cell_measurement_theta_min 2.55
_cell_volume 1879.8(4)
_computing_cell_refinement 'Bruker SMART'
_computing_data_collection 'Bruker SMART'
_computing_data_reduction 'Bruker SAINT'
_computing_molecular_graphics 'SHELXL-2014/7 (Sheldrick, 2014)'
_computing_publication_material 'SHELXL-2014/7 (Sheldrick, 2014)'
_computing_structure_refinement 'SHELXL-2014/7 (Sheldrick, 2014)'
_computing_structure_solution 'SHELXL-2014/7 (Sheldrick, 2014)'
_diffrn_ambient_temperature 296(2)
_diffrn_measured_fraction_theta_full 0.990
_diffrn_measured_fraction_theta_max 0.990
_diffrn_measurement_device_type 'CCD area detector'
_diffrn_measurement_method 'phi and omega scans'
_diffrn_radiation_monochromator graphite
_diffrn_radiation_source 'sealed tube'
_diffrn_radiation_type MoK\a
_diffrn_radiation_wavelength 0.71073
_diffrn_reflns_av_R_equivalents 0.0474
_diffrn_reflns_av_unetI/netI 0.0237
_diffrn_reflns_Laue_measured_fraction_full 0.990
_diffrn_reflns_Laue_measured_fraction_max 0.990
_diffrn_reflns_limit_h_max 13
_diffrn_reflns_limit_h_min -13
_diffrn_reflns_limit_k_max 15
_diffrn_reflns_limit_k_min -15
_diffrn_reflns_limit_l_max 17
_diffrn_reflns_limit_l_min -17
_diffrn_reflns_number 50431
_diffrn_reflns_point_group_measured_fraction_full 0.990
_diffrn_reflns_point_group_measured_fraction_max 0.990
_diffrn_reflns_theta_full 25.000
_diffrn_reflns_theta_max 25.000
_diffrn_reflns_theta_min 2.913
_exptl_absorpt_coefficient_mu 3.586
_exptl_absorpt_correction_type multi-scan
_exptl_absorpt_process_details 'SADABS (Sheldrick,1996)'
_exptl_crystal_colour PINK
_exptl_crystal_density_diffrn 1.933
_exptl_crystal_description BLOCK
_exptl_crystal_F_000 1100
_exptl_crystal_size_max 0.190
_exptl_crystal_size_mid 0.150
_exptl_crystal_size_min 0.120
_exptl_transmission_factor_max 0.650
_exptl_transmission_factor_min 0.530
_refine_diff_density_max 4.829
_refine_diff_density_min -1.237
_refine_diff_density_rms 0.192
_refine_ls_extinction_method none
_refine_ls_goodness_of_fit_ref 1.028
_refine_ls_hydrogen_treatment mixed
_refine_ls_matrix_type full
_refine_ls_number_parameters 450
_refine_ls_number_reflns 6567
_refine_ls_number_restraints 6
_refine_ls_restrained_S_all 1.027
_refine_ls_R_factor_all 0.0627
_refine_ls_R_factor_gt 0.0564
_refine_ls_shift/su_max 0.000
_refine_ls_shift/su_mean 0.000
_refine_ls_structure_factor_coef Fsqd
_refine_ls_weighting_details 'w=1/[\s^2^(Fo^2^)+(0.0957P)^2^+16.5104P] where P=(Fo^2^+2Fc^2^)/3'
_refine_ls_weighting_scheme calc
_refine_ls_wR_factor_gt 0.1459
_refine_ls_wR_factor_ref 0.1587
_reflns_Friedel_coverage 0.000
_reflns_number_gt 5931
_reflns_number_total 6567
_reflns_threshold_expression 'I > 2\s(I)'
_cod_data_source_file c8dt01252k2.cif
_cod_data_source_block Co8Eu2
_cod_depositor_comments 'Adding full bibliography for 7046880--7046883.cif.'
_cod_database_code 7046882
_shelx_shelxl_version_number 2014/7
_shelx_space_group_comment
;
The symmetry employed for this shelxl refinement is uniquely defined
by the following loop, which should always be used as a source of
symmetry information in preference to the above space-group names.
They are only intended as comments.
;
_shelx_estimated_absorpt_t_min 0.549
_shelx_estimated_absorpt_t_max 0.673

loop_
_space_group_symop_operation_xyz
'x, y, z'
'-x, -y, -z'

loop_
_atom_site_label
_atom_site_type_symbol
_atom_site_fract_x
_atom_site_fract_y
_atom_site_fract_z
_atom_site_U_iso_or_equiv
_atom_site_adp_type
_atom_site_occupancy
_atom_site_site_symmetry_order
_atom_site_calc_flag
_atom_site_refinement_flags_posn
_atom_site_refinement_flags_adp
Eu1 Eu 0.86240(3) 0.12496(3) 0.18709(2) 0.02828(15) Uani 1 1 d . .
Co1 Co 1.12354(9) -0.05840(8) 0.03019(7) 0.0281(2) Uani 1 1 d . .
Co2 Co 1.05370(10) 0.22578(9) 0.25030(8) 0.0351(3) Uani 1 1 d . .
Co3 Co 0.78789(9) 0.29711(8) 0.31927(7) 0.0301(2) Uani 1 1 d . .
Co4 Co 0.83026(9) -0.10981(8) 0.22416(7) 0.0292(2) Uani 1 1 d . .
N2 N 0.6534(7) -0.1159(6) 0.2773(5) 0.0392(15) Uani 1 1 d . .
H2 H 0.638(9) -0.181(8) 0.287(7) 0.047 Uiso 1 1 d . U
C6 C 0.6496(9) -0.0029(8) 0.3852(7) 0.052(2) Uani 1 1 d . .
H6A H 0.5902 0.0730 0.3734 0.063 Uiso 1 1 d R U
H6B H 0.6563 -0.0183 0.4522 0.063 Uiso 1 1 d R U
C5 C 0.5939(9) -0.0845(8) 0.3781(7) 0.052(2) Uani 1 1 d . .
H5A H 0.6109 -0.1516 0.4285 0.063 Uiso 1 1 d R U
H5B H 0.4992 -0.0506 0.3914 0.063 Uiso 1 1 d R U
O14 O 1.2533(5) -0.0166(4) 0.0676(4) 0.0386(12) Uani 1 1 d . .
O13 O 1.1036(5) 0.1048(4) 0.1671(4) 0.0376(12) Uani 1 1 d . .
O5 O 0.6755(5) 0.2407(4) 0.2999(4) 0.0338(11) Uani 1 1 d . .
O9 O 0.9127(5) 0.3453(5) 0.3343(4) 0.0387(12) Uani 1 1 d . .
C21 C 1.2198(7) 0.0529(6) 0.1220(5) 0.0332(15) Uani 1 1 d . .
H21 H 1.2868 0.0678 0.1295 0.040 Uiso 1 1 d R U
O4 O 0.9944(5) -0.0799(4) 0.1822(3) 0.0295(10) Uani 1 1 d . .
O6 O 0.8935(5) 0.2995(4) 0.1820(4) 0.0341(11) Uani 1 1 d . .
O8 O 0.9033(5) 0.1465(4) 0.3360(4) 0.0328(11) Uani 1 1 d . .
O12 O 0.9873(4) 0.0995(4) 0.0235(3) 0.0277(10) Uani 1 1 d . .
H12E H 1.0219 0.1603 -0.0193 0.033 Uiso 1 1 calc R U
O2 O 0.7749(5) -0.0123(4) 0.3147(4) 0.0350(11) Uani 1 1 d . .
O3 O 0.7703(5) 0.0239(4) 0.1295(4) 0.0316(10) Uani 1 1 d . .
C7 C 0.5847(8) -0.0397(7) 0.2028(7) 0.047(2) Uani 1 1 d . .
H7A H 0.4903 -0.0169 0.2350 0.057 Uiso 1 1 d R U
H7B H 0.6045 -0.0784 0.1496 0.057 Uiso 1 1 d R U
C8 C 0.6293(7) 0.0611(7) 0.1600(7) 0.0410(18) Uani 1 1 d . .
H8A H 0.5978 0.1046 0.1027 0.049 Uiso 1 1 d R U
H8B H 0.5941 0.1084 0.2099 0.049 Uiso 1 1 d R U
Cl2 Cl 1.2102(2) 0.1338(2) 0.33975(19) 0.0560(5) Uani 1 1 d . .
O10 O 1.1628(6) 0.3176(6) 0.1339(5) 0.0545(16) Uani 1 1 d . .
H10C H 1.1490 0.3329 0.0720 0.065 Uiso 1 1 calc R U
O1 O 0.8778(5) -0.2087(4) 0.1345(4) 0.0346(11) Uani 1 1 d . .
O15 O 1.2518(6) -0.2213(5) 0.0536(4) 0.0426(13) Uani 1 1 d . .
N1 N 0.9081(7) -0.2450(5) 0.3119(5) 0.0404(15) Uani 1 1 d . .
H1C H 0.8543 -0.2442 0.3821 0.048 Uiso 1 1 calc R U
N3 N 0.7084(7) 0.2793(6) 0.4636(5) 0.0403(15) Uani 1 1 d . .
H3 H 0.612(10) 0.307(8) 0.495(7) 0.048 Uiso 1 1 d . U
C10 C 0.8806(9) 0.0954(7) 0.4399(6) 0.0416(18) Uani 1 1 d . .
H10A H 0.9453 0.0982 0.4645 0.050 Uiso 1 1 d R U
H10B H 0.8904 0.0173 0.4475 0.050 Uiso 1 1 d R U
C1 C 0.9192(9) -0.3441(7) 0.2786(7) 0.049(2) Uani 1 1 d . .
H1A H 0.8357 -0.3582 0.3066 0.059 Uiso 1 1 d R U
H1B H 0.9858 -0.4101 0.3005 0.059 Uiso 1 1 d R U
C11 C 0.7574(9) 0.3414(7) 0.5008(6) 0.0430(18) Uani 1 1 d . .
H11A H 0.7537 0.3102 0.5705 0.052 Uiso 1 1 d R U
H11B H 0.7021 0.4196 0.4964 0.052 Uiso 1 1 d R U
C9 C 0.7447(9) 0.1560(7) 0.4995(6) 0.047(2) Uani 1 1 d . .
H9A H 0.6817 0.1288 0.4948 0.056 Uiso 1 1 d R U
H9B H 0.7411 0.1398 0.5694 0.056 Uiso 1 1 d R U
C2 C 0.9565(9) -0.3170(7) 0.1658(7) 0.048(2) Uani 1 1 d . .
H2A H 1.0486 -0.3222 0.1381 0.058 Uiso 1 1 d R U
H2B H 0.9443 -0.3710 0.1414 0.058 Uiso 1 1 d R U
N4 N 0.6731(8) 0.4446(6) 0.2788(6) 0.0439(17) Uani 1 1 d . .
H4 H 0.666(11) 0.481(9) 0.308(8) 0.053 Uiso 1 1 d . U
C13 C 0.8643(9) 0.4112(8) 0.1292(7) 0.049(2) Uani 1 1 d . .
H13A H 0.8894 0.4118 0.0580 0.059 Uiso 1 1 d R U
H13B H 0.9147 0.4480 0.1388 0.059 Uiso 1 1 d R U
C17 C 0.5537(8) 0.3214(7) 0.2983(8) 0.050(2) Uani 1 1 d . .
H17A H 0.4858 0.2946 0.3514 0.060 Uiso 1 1 d R U
H17B H 0.5403 0.3290 0.2350 0.060 Uiso 1 1 d R U
C12 C 0.8970(9) 0.3334(8) 0.4380(7) 0.050(2) Uani 1 1 d . .
H12A H 0.9197 0.3918 0.4469 0.060 Uiso 1 1 d R U
H12B H 0.9563 0.2613 0.4601 0.060 Uiso 1 1 d R U
C14 C 0.7195(13) 0.4746(12) 0.1660(10) 0.081(3) Uani 1 1 d . U
H14A H 0.6708 0.4554 0.1368 0.097 Uiso 1 1 d R U
H14B H 0.7044 0.5547 0.1461 0.097 Uiso 1 1 d R U
O16 O 1.2728(6) -0.2690(5) -0.0867(5) 0.0504(15) Uani 1 1 d . .
C15 C 1.2953(9) -0.2880(7) -0.0067(7) 0.048(2) Uani 1 1 d . .
H15 H 1.3502 -0.3596 0.0116 0.057 Uiso 1 1 d R U
C4 C 1.0540(8) -0.1343(7) 0.2619(6) 0.0424(18) Uani 1 1 d . .
H4C H 1.0091 -0.0921 0.3164 0.051 Uiso 1 1 d R U
H4D H 1.1456 -0.1380 0.2373 0.051 Uiso 1 1 d R U
C3 C 1.0450(11) -0.2488(9) 0.2976(9) 0.063(3) Uani 1 1 d . .
H3A H 1.0650 -0.2801 0.3608 0.075 Uiso 1 1 d R U
H3B H 1.1087 -0.2966 0.2495 0.075 Uiso 1 1 d R U
C23 C 1.2536(16) 0.3592(14) 0.1361(9) 0.095(5) Uani 1 1 d . .
H18A H 1.2213 0.4397 0.1222 0.142 Uiso 1 1 calc R U
H18B H 1.3359 0.3326 0.0863 0.142 Uiso 1 1 calc R U
H18C H 1.2664 0.3339 0.2012 0.142 Uiso 1 1 calc R U
Cl3 Cl 0.4121(2) 0.3542(2) 0.6033(2) 0.0620(7) Uani 1 1 d . .
O1W O 0.2454(7) 0.2606(6) 0.9594(5) 0.0588(17) Uani 1 1 d . .
H1WA H 0.3172 0.2745 0.9270 0.088 Uiso 1 1 d R U
H1WB H 0.2601 0.1901 0.9750 0.088 Uiso 1 1 d R U
O18 O 0.7856(13) 0.7202(8) 0.5297(6) 0.094(3) Uani 1 1 d . .
H18 H 0.8085 0.7488 0.5591 0.141 Uiso 1 1 calc R U
O17 O 0.4835(10) 0.8065(14) 0.1030(11) 0.134(5) Uani 1 1 d . .
H17C H 0.4407 0.8579 0.0655 0.160 Uiso 1 1 d R U
C20 C 0.8052(13) 0.6067(12) 0.5730(11) 0.084(4) Uani 1 1 d . .
H20A H 0.8803 0.5772 0.5972 0.126 Uiso 1 1 calc R U
H20B H 0.8201 0.5657 0.5236 0.126 Uiso 1 1 calc R U
H20C H 0.7286 0.5994 0.6278 0.126 Uiso 1 1 calc R U
C19 C 0.441(2) 0.7591(17) 0.1932(15) 0.123(6) Uani 1 1 d . .
H19A H 0.5135 0.7161 0.2200 0.185 Uiso 1 1 calc R U
H19B H 0.3979 0.7102 0.1944 0.185 Uiso 1 1 calc R U
H19C H 0.3796 0.8152 0.2331 0.185 Uiso 1 1 calc R U
C18 C 0.5360(14) 0.4345(12) 0.3099(11) 0.086(4) Uiso 1 1 d . .
H18D H 0.4895 0.4441 0.3791 0.103 Uiso 1 1 calc R U
H18E H 0.4850 0.4919 0.2678 0.103 Uiso 1 1 calc R U

loop_
_atom_site_aniso_label
_atom_site_aniso_U_11
_atom_site_aniso_U_22
_atom_site_aniso_U_33
_atom_site_aniso_U_23
_atom_site_aniso_U_13
_atom_site_aniso_U_12
Eu1 0.0311(2) 0.0282(2) 0.0261(2) -0.01529(15) 0.00272(15) -0.01327(15)
Co1 0.0278(5) 0.0294(5) 0.0270(5) -0.0145(4) -0.0002(4) -0.0100(4)
Co2 0.0351(5) 0.0394(6) 0.0345(5) -0.0204(4) 0.0019(4) -0.0174(4)
Co3 0.0327(5) 0.0289(5) 0.0290(5) -0.0154(4) 0.0020(4) -0.0136(4)
Co4 0.0335(5) 0.0284(5) 0.0257(5) -0.0127(4) 0.0034(4) -0.0160(4)
N2 0.040(3) 0.042(4) 0.038(3) -0.022(3) 0.008(3) -0.023(3)
C6 0.058(5) 0.057(5) 0.043(5) -0.034(4) 0.021(4) -0.036(4)
C5 0.052(5) 0.060(5) 0.047(5) -0.028(4) 0.019(4) -0.039(4)
O14 0.029(3) 0.042(3) 0.050(3) -0.027(3) -0.005(2) -0.010(2)
O13 0.034(3) 0.042(3) 0.037(3) -0.023(2) 0.005(2) -0.014(2)
O5 0.031(3) 0.031(3) 0.038(3) -0.020(2) 0.003(2) -0.011(2)
O9 0.042(3) 0.045(3) 0.036(3) -0.022(2) 0.001(2) -0.022(2)
C21 0.031(4) 0.039(4) 0.035(4) -0.012(3) -0.004(3) -0.017(3)
O4 0.034(3) 0.031(2) 0.024(2) -0.0084(19) -0.0026(19) -0.014(2)
O6 0.040(3) 0.029(3) 0.032(3) -0.011(2) -0.002(2) -0.015(2)
O8 0.036(3) 0.029(2) 0.032(3) -0.015(2) 0.001(2) -0.013(2)
O12 0.026(2) 0.030(2) 0.024(2) -0.0133(19) 0.0037(18) -0.0111(19)
O2 0.041(3) 0.037(3) 0.027(2) -0.020(2) 0.009(2) -0.021(2)
O3 0.027(2) 0.031(2) 0.034(3) -0.013(2) 0.003(2) -0.013(2)
C7 0.033(4) 0.053(5) 0.056(5) -0.027(4) 0.009(4) -0.022(4)
C8 0.030(4) 0.042(4) 0.049(5) -0.022(4) -0.001(3) -0.011(3)
Cl2 0.0500(12) 0.0628(14) 0.0591(13) -0.0232(11) -0.0169(10) -0.0128(10)
O10 0.058(4) 0.071(4) 0.047(3) -0.022(3) 0.003(3) -0.042(3)
O1 0.040(3) 0.031(3) 0.033(3) -0.014(2) -0.001(2) -0.014(2)
O15 0.045(3) 0.037(3) 0.046(3) -0.021(2) -0.015(3) -0.003(2)
N1 0.056(4) 0.030(3) 0.032(3) -0.002(3) -0.005(3) -0.021(3)
N3 0.045(4) 0.043(4) 0.036(3) -0.018(3) 0.003(3) -0.023(3)
C10 0.053(5) 0.033(4) 0.032(4) -0.006(3) -0.007(3) -0.013(3)
C1 0.055(5) 0.028(4) 0.056(5) -0.002(4) -0.014(4) -0.012(4)
C11 0.056(5) 0.046(5) 0.036(4) -0.023(3) -0.007(4) -0.020(4)
C9 0.059(5) 0.045(5) 0.034(4) -0.010(3) -0.001(4) -0.024(4)
C2 0.055(5) 0.041(4) 0.049(5) -0.025(4) -0.007(4) -0.014(4)
N4 0.052(4) 0.028(3) 0.049(4) -0.021(3) -0.005(3) -0.010(3)
C13 0.051(5) 0.057(5) 0.039(4) -0.009(4) 0.001(4) -0.031(4)
C17 0.039(4) 0.045(5) 0.062(6) -0.025(4) 0.001(4) -0.014(4)
C12 0.052(5) 0.055(5) 0.056(5) -0.032(4) -0.014(4) -0.016(4)
C14 0.081(3) 0.080(3) 0.080(3) -0.0144(11) -0.0236(14) -0.0259(14)
O16 0.059(4) 0.044(3) 0.051(4) -0.023(3) -0.012(3) -0.012(3)
C15 0.047(5) 0.038(4) 0.055(5) -0.012(4) -0.014(4) -0.008(4)
C4 0.041(4) 0.048(5) 0.036(4) -0.008(3) -0.003(3) -0.020(4)
C3 0.074(7) 0.061(6) 0.064(6) -0.003(5) -0.029(5) -0.031(5)
C23 0.127(12) 0.139(13) 0.060(7) -0.010(7) -0.013(7) -0.105(11)
Cl3 0.0554(13) 0.0486(12) 0.0726(15) -0.0332(11) 0.0161(11) -0.0250(10)
O1W 0.066(4) 0.070(4) 0.051(4) -0.022(3) -0.004(3) -0.037(4)
O18 0.156(9) 0.089(6) 0.054(5) -0.013(4) -0.027(5) -0.062(6)
O17 0.065(6) 0.203(14) 0.135(11) -0.080(11) -0.034(7) -0.006(7)
C20 0.069(7) 0.090(9) 0.090(9) -0.022(7) -0.012(7) -0.031(7)
C19 0.156(18) 0.117(14) 0.107(14) 0.001(11) -0.063(14) -0.048(13)

loop_
_atom_type_symbol
_atom_type_description
_atom_type_scat_dispersion_real
_atom_type_scat_dispersion_imag
_atom_type_scat_source
C C 0.0033 0.0016 'International Tables Vol C Tables 4.2.6.8 and 6.1.1.4'
H H 0.0000 0.0000 'International Tables Vol C Tables 4.2.6.8 and 6.1.1.4'
N N 0.0061 0.0033 'International Tables Vol C Tables 4.2.6.8 and 6.1.1.4'
O O 0.0106 0.0060 'International Tables Vol C Tables 4.2.6.8 and 6.1.1.4'
Cl Cl 0.1484 0.1585 'International Tables Vol C Tables 4.2.6.8 and 6.1.1.4'
Co Co 0.3494 0.9721 'International Tables Vol C Tables 4.2.6.8 and 6.1.1.4'
Eu Eu -0.1578 3.6682 'International Tables Vol C Tables 4.2.6.8 and 6.1.1.4'

loop_
_geom_angle_atom_site_label_1
_geom_angle_atom_site_label_2
_geom_angle_atom_site_label_3
_geom_angle
_geom_angle_site_symmetry_1
_geom_angle_site_symmetry_3
O12 Eu1 O2 124.37(16) . .
O12 Eu1 O5 148.54(17) . .
O2 Eu1 O5 77.79(16) . .
O12 Eu1 O16 76.48(19) . 2_755
O2 Eu1 O16 119.6(2) . 2_755
O5 Eu1 O16 72.74(19) . 2_755
O12 Eu1 O6 98.47(16) . .
O2 Eu1 O6 136.23(16) . .
O5 Eu1 O6 67.77(16) . .
O16 Eu1 O6 75.48(19) 2_755 .
O12 Eu1 O3 71.10(16) . .
O2 Eu1 O3 64.92(17) . .
O5 Eu1 O3 105.94(16) . .
O16 Eu1 O3 74.28(18) 2_755 .
O6 Eu1 O3 149.56(17) . .
O12 Eu1 O4 69.42(15) . .
O2 Eu1 O4 62.22(16) . .
O5 Eu1 O4 139.24(16) . .
O16 Eu1 O4 133.23(17) 2_755 .
O6 Eu1 O4 139.39(16) . .
O3 Eu1 O4 65.08(16) . .
O12 Eu1 O8 135.69(16) . .
O2 Eu1 O8 80.06(16) . .
O5 Eu1 O8 63.77(17) . .
O16 Eu1 O8 126.87(18) 2_755 .
O6 Eu1 O8 61.09(16) . .
O3 Eu1 O8 144.98(16) . .
O4 Eu1 O8 99.89(16) . .
O12 Eu1 O13 72.80(16) . .
O2 Eu1 O13 115.69(18) . .
O5 Eu1 O13 120.81(16) . .
O16 Eu1 O13 124.7(2) 2_755 .
O6 Eu1 O13 65.27(17) . .
O3 Eu1 O13 132.61(15) . .
O4 Eu1 O13 74.13(16) . .
O8 Eu1 O13 63.00(16) . .
O12 Eu1 Co3 136.69(12) . .
O2 Eu1 Co3 98.41(11) . .
O5 Eu1 Co3 37.64(12) . .
O16 Eu1 Co3 88.90(14) 2_755 .
O6 Eu1 Co3 38.23(12) . .
O3 Eu1 Co3 143.58(11) . .
O4 Eu1 Co3 137.81(11) . .
O8 Eu1 Co3 37.99(11) . .
O13 Eu1 Co3 83.54(11) . .
O12 Eu1 Co4 87.55(12) . .
O2 Eu1 Co4 36.98(11) . .
O5 Eu1 Co4 109.68(12) . .
O16 Eu1 Co4 111.79(15) 2_755 .
O6 Eu1 Co4 171.62(12) . .
O3 Eu1 Co4 38.31(12) . .
O4 Eu1 Co4 38.05(11) . .
O8 Eu1 Co4 110.54(11) . .
O13 Eu1 Co4 111.50(12) . .
Co3 Eu1 Co4 135.39(3) . .
O12 Eu1 Co1 34.41(12) . 2_755
O2 Eu1 Co1 101.32(12) . 2_755
O5 Eu1 Co1 128.53(13) . 2_755
O16 Eu1 Co1 63.23(14) 2_755 2_755
O6 Eu1 Co1 121.02(12) . 2_755
O3 Eu1 Co1 38.56(11) . 2_755
O4 Eu1 Co1 70.57(11) . 2_755
O8 Eu1 Co1 167.69(11) . 2_755
O13 Eu1 Co1 106.03(11) . 2_755
Co3 Eu1 Co1 151.29(3) . 2_755
Co4 Eu1 Co1 67.03(2) . 2_755
O12 Co1 O12 86.18(19) . 2_755
O12 Co1 O15 173.8(2) . .
O12 Co1 O15 95.1(2) 2_755 .
O12 Co1 O14 95.63(19) . .
O12 Co1 O14 173.1(2) 2_755 .
O15 Co1 O14 83.8(2) . .
O12 Co1 O4 82.00(18) . .
O12 Co1 O4 91.87(18) 2_755 .
O15 Co1 O4 91.9(2) . .
O14 Co1 O4 95.0(2) . .
O12 Co1 O3 92.02(18) . 2_755
O12 Co1 O3 82.74(18) 2_755 2_755
O15 Co1 O3 94.1(2) . 2_755
O14 Co1 O3 90.5(2) . 2_755
O4 Co1 O3 172.23(19) . 2_755
O12 Co1 Co1 43.10(13) . 2_755
O12 Co1 Co1 43.08(13) 2_755 2_755
O15 Co1 Co1 137.89(17) . 2_755
O14 Co1 Co1 138.33(16) . 2_755
O4 Co1 Co1 85.82(13) . 2_755
O3 Co1 Co1 86.42(14) 2_755 2_755
O12 Co1 Eu1 99.41(13) . 2_755
O12 Co1 Eu1 39.83(12) 2_755 2_755
O15 Co1 Eu1 85.37(15) . 2_755
O14 Co1 Eu1 133.25(15) . 2_755
O4 Co1 Eu1 130.72(13) . 2_755
O3 Co1 Eu1 45.22(13) 2_755 2_755
Co1 Co1 Eu1 65.54(3) 2_755 2_755
O12 Co1 Eu1 38.76(13) . .
O12 Co1 Eu1 98.05(13) 2_755 .
O15 Co1 Eu1 135.07(16) . .
O14 Co1 Eu1 87.47(14) . .
O4 Co1 Eu1 45.08(13) . .
O3 Co1 Eu1 130.00(13) 2_755 .
Co1 Co1 Eu1 64.03(3) 2_755 .
Eu1 Co1 Eu1 129.57(3) 2_755 .
O9 Co2 O10 102.8(2) . .
O9 Co2 O13 150.2(2) . .
O10 Co2 O13 93.4(2) . .
O9 Co2 O8 78.13(19) . .
O10 Co2 O8 160.7(2) . .
O13 Co2 O8 78.51(19) . .
O9 Co2 O6 75.3(2) . .
O10 Co2 O6 90.4(2) . .
O13 Co2 O6 79.9(2) . .
O8 Co2 O6 70.97(19) . .
O9 Co2 Cl2 103.08(17) . .
O10 Co2 Cl2 96.6(2) . .
O13 Co2 Cl2 99.62(17) . .
O8 Co2 Cl2 102.00(16) . .
O6 Co2 Cl2 172.94(15) . .
O9 Co2 Co3 44.90(15) . .
O10 Co2 Co3 124.0(2) . .
O13 Co2 Co3 105.39(15) . .
O8 Co2 Co3 44.36(13) . .
O6 Co2 Co3 44.51(13) . .
Cl2 Co2 Co3 129.80(8) . .
O9 Co2 Eu1 102.57(15) . .
O10 Co2 Eu1 116.69(18) . .
O13 Co2 Eu1 47.65(15) . .
O8 Co2 Eu1 45.55(13) . .
O6 Co2 Eu1 43.70(13) . .
Cl2 Co2 Eu1 131.50(7) . .
Co3 Co2 Eu1 57.80(3) . .
O5 Co3 O8 87.5(2) . .
O5 Co3 O6 91.7(2) . .
O8 Co3 O6 83.2(2) . .
O5 Co3 O9 175.7(2) . .
O8 Co3 O9 88.9(2) . .
O6 Co3 O9 85.6(2) . .
O5 Co3 N4 86.2(3) . .
O8 Co3 N4 169.2(3) . .
O6 Co3 N4 88.3(3) . .
O9 Co3 N4 97.1(3) . .
O5 Co3 N3 93.9(3) . .
O8 Co3 N3 89.1(3) . .
O6 Co3 N3 170.3(3) . .
O9 Co3 N3 88.3(3) . .
N4 Co3 N3 100.0(3) . .
O5 Co3 Co2 126.11(15) . .
O8 Co3 Co2 52.96(15) . .
O6 Co3 Co2 53.45(16) . .
O9 Co3 Co2 49.61(16) . .
N4 Co3 Co2 125.6(2) . .
N3 Co3 Co2 117.0(2) . .
O5 Co3 Eu1 51.89(14) . .
O8 Co3 Eu1 54.82(15) . .
O6 Co3 Eu1 52.64(15) . .
O9 Co3 Eu1 123.91(16) . .
N4 Co3 Eu1 114.6(2) . .
N3 Co3 Eu1 126.40(19) . .
Co2 Co3 Eu1 74.49(3) . .
O2 Co4 O1 177.2(2) . .
O2 Co4 N2 86.4(2) . .
O1 Co4 N2 90.9(2) . .
O2 Co4 O4 83.6(2) . .
O1 Co4 O4 99.2(2) . .
N2 Co4 O4 169.5(2) . .
O2 Co4 O3 86.6(2) . .
O1 Co4 O3 93.2(2) . .
N2 Co4 O3 88.3(3) . .
O4 Co4 O3 88.2(2) . .
O2 Co4 N1 94.9(3) . .
O1 Co4 N1 85.6(3) . .
N2 Co4 N1 97.1(3) . .
O4 Co4 N1 86.7(2) . .
O3 Co4 N1 174.5(2) . .
O2 Co4 Eu1 49.91(15) . .
O1 Co4 Eu1 131.69(15) . .
N2 Co4 Eu1 117.0(2) . .
O4 Co4 Eu1 53.60(14) . .
O3 Co4 Eu1 52.64(14) . .
N1 Co4 Eu1 124.9(2) . .
C5 N2 C7 114.4(7) . .
C5 N2 Co4 108.4(5) . .
C7 N2 Co4 106.1(5) . .
O2 C6 C5 111.0(6) . .
N2 C5 C6 111.1(6) . .
C21 O14 Co1 125.3(5) . .
C21 O13 Co2 124.0(5) . .
C21 O13 Eu1 139.4(5) . .
Co2 O13 Eu1 96.48(19) . .
C17 O5 Co3 112.6(5) . .
C17 O5 Eu1 137.9(5) . .
Co3 O5 Eu1 90.47(19) . .
C12 O9 Co3 110.5(5) . .
C12 O9 Co2 121.7(5) . .
Co3 O9 Co2 85.5(2) . .
O14 C21 O13 125.7(7) . .
C4 O4 Co4 107.8(4) . .
C4 O4 Co1 117.8(4) . .
Co4 O4 Co1 126.5(2) . .
C4 O4 Eu1 113.3(4) . .
Co4 O4 Eu1 88.35(18) . .
Co1 O4 Eu1 97.55(17) . .
C13 O6 Co3 109.4(5) . .
C13 O6 Co2 121.2(5) . .
Co3 O6 Co2 82.04(19) . .
C13 O6 Eu1 137.8(5) . .
Co3 O6 Eu1 89.13(18) . .
Co2 O6 Eu1 98.25(19) . .
C10 O8 Co3 111.3(4) . .
C10 O8 Co2 124.7(5) . .
Co3 O8 Co2 82.68(18) . .
C10 O8 Eu1 135.7(5) . .
Co3 O8 Eu1 87.19(19) . .
Co2 O8 Eu1 96.58(18) . .
Co1 O12 Co1 93.82(19) . 2_755
Co1 O12 Eu1 107.7(2) . .
Co1 O12 Eu1 105.76(19) 2_755 .
C6 O2 Co4 115.3(5) . .
C6 O2 Eu1 131.8(5) . .
Co4 O2 Eu1 93.10(19) . .
C8 O3 Co4 108.3(4) . .
C8 O3 Co1 118.7(5) . 2_755
Co4 O3 Co1 125.2(2) . 2_755
C8 O3 Eu1 113.7(4) . .
Co4 O3 Eu1 89.06(19) . .
Co1 O3 Eu1 96.22(17) 2_755 .
N2 C7 C8 109.2(7) . .
O3 C8 C7 108.6(6) . .
C23 O10 Co2 128.7(7) . .
C2 O1 Co4 111.9(5) . .
C15 O15 Co1 123.1(6) . .
C1 N1 C3 108.2(7) . .
C1 N1 Co4 108.1(5) . .
C3 N1 Co4 107.8(5) . .
C11 N3 C9 116.7(7) . .
C11 N3 Co3 107.0(5) . .
C9 N3 Co3 104.7(5) . .
O8 C10 C9 110.0(7) . .
N1 C1 C2 106.5(6) . .
N3 C11 C12 109.4(6) . .
N3 C9 C10 111.7(7) . .
O1 C2 C1 110.0(7) . .
C14 N4 C18 108.2(9) . .
C14 N4 Co3 108.2(6) . .
C18 N4 Co3 106.5(7) . .
O6 C13 C14 110.6(8) . .
O5 C17 C18 115.6(9) . .
O9 C12 C11 110.9(7) . .
N4 C14 C13 108.8(9) . .
C15 O16 Eu1 140.8(6) . 2_755
O16 C15 O15 127.3(8) . .
O4 C4 C3 108.2(7) . .
C4 C3 N1 109.9(8) . .
C17 C18 N4 107.6(10) . .

loop_
_geom_bond_atom_site_label_1
_geom_bond_atom_site_label_2
_geom_bond_distance
_geom_bond_site_symmetry_2
Eu1 O12 2.325(4) .
Eu1 O2 2.405(5) .
Eu1 O5 2.432(5) .
Eu1 O16 2.432(6) 2_755
Eu1 O6 2.456(5) .
Eu1 O3 2.495(5) .
Eu1 O4 2.527(5) .
Eu1 O8 2.529(5) .
Eu1 O13 2.618(5) .
Eu1 Co3 3.0902(10) .
Eu1 Co4 3.1384(10) .
Eu1 Co1 3.4939(10) 2_755
Co1 O12 2.051(5) .
Co1 O12 2.052(5) 2_755
Co1 O15 2.081(5) .
Co1 O14 2.097(5) .
Co1 O4 2.166(5) .
Co1 O3 2.191(5) 2_755
Co1 Co1 2.9958(19) 2_755
Co1 Eu1 3.4939(10) 2_755
Co2 O9 2.064(5) .
Co2 O10 2.076(6) .
Co2 O13 2.075(5) .
Co2 O8 2.174(5) .
Co2 O6 2.192(5) .
Co2 Cl2 2.365(3) .
Co2 Co3 2.7019(14) .
Co3 O5 1.887(5) .
Co3 O8 1.904(5) .
Co3 O6 1.913(5) .
Co3 O9 1.913(5) .
Co3 N4 1.934(7) .
Co3 N3 1.940(7) .
Co4 O2 1.891(5) .
Co4 O1 1.916(5) .
Co4 N2 1.927(7) .
Co4 O4 1.935(5) .
Co4 O3 1.946(5) .
Co4 N1 1.962(6) .
N2 C5 1.483(10) .
N2 C7 1.482(12) .
C6 O2 1.408(9) .
C6 C5 1.513(11) .
O14 C21 1.249(9) .
O13 C21 1.255(9) .
O5 C17 1.391(10) .
O9 C12 1.427(10) .
O4 C4 1.440(10) .
O6 C13 1.412(10) .
O8 C10 1.432(9) .
O12 Co1 2.052(5) 2_755
O3 C8 1.433(9) .
O3 Co1 2.191(5) 2_755
C7 C8 1.497(11) .
O10 C23 1.391(13) .
O1 C2 1.401(10) .
O15 C15 1.262(10) .
N1 C1 1.479(11) .
N1 C3 1.507(13) .
N3 C11 1.482(10) .
N3 C9 1.485(11) .
C10 C9 1.499(12) .
C1 C2 1.506(13) .
C11 C12 1.506(13) .
N4 C14 1.507(15) .
N4 C18 1.532(16) .
C13 C14 1.507(16) .
C17 C18 1.483(17) .
O16 C15 1.231(11) .
O16 Eu1 2.432(6) 2_755
C4 C3 1.477(13) .
O18 C20 1.400(16) .
O17 C19 1.28(2) .
